data_7714346
loop_
_publ_author_name
'Kumar, Krishna'
'Sahani, Raj Kumar'
'Garai, Somenath'
'Bhattacharya, Subrato'

_publ_section_title
;
 Synthesis and Structural Features of Indium(III)
 furan-2-thiocarboxylates: Efficient Catalytic Activity Toward
 Multicomponent Reactions via Knoevenagel Condensation
;
_journal_name_full 'Dalton Transactions'
_journal_paper_doi 10.1039/D3DT02681G
_journal_year 2023
_chemical_formula_sum 'C19 H17 N3 O2'
_chemical_formula_weight 319.35
_space_group_crystal_system monoclinic
_space_group_IT_number 14
_space_group_name_Hall '-P 2yn'
_space_group_name_H-M_alt 'P 1 21/n 1'
_atom_sites_solution_hydrogens mixed
_audit_creation_method SHELXL-2019/2
_audit_update_record
;
2022-10-04 deposited with the CCDC.	2023-10-28 downloaded from the CCDC.
;
_cell_angle_alpha 90
_cell_angle_beta 102.291(3)
_cell_angle_gamma 90
_cell_formula_units_Z 8
_cell_length_a 11.8236(3)
_cell_length_b 16.9993(4)
_cell_length_c 17.1930(5)
_cell_measurement_reflns_used 29353
_cell_measurement_temperature 293(2)
_cell_measurement_theta_max 26.4130
_cell_measurement_theta_min 2.4480
_cell_volume 3376.46(16)
_computing_structure_refinement 'SHELXL-2019/2 (Sheldrick, 2019)'
_diffrn_ambient_temperature 293(2)
_diffrn_measured_fraction_theta_full 0.997
_diffrn_measured_fraction_theta_max 0.997
_diffrn_measurement_device_type 'XtaLAB Synergy, Dualflex, HyPix3000'
_diffrn_measurement_method '\w scans'
_diffrn_radiation_type MoK\a
_diffrn_radiation_wavelength 0.71073
_diffrn_reflns_av_R_equivalents 0.0460
_diffrn_reflns_av_unetI/netI 0.0256
_diffrn_reflns_Laue_measured_fraction_full 0.997
_diffrn_reflns_Laue_measured_fraction_max 0.997
_diffrn_reflns_limit_h_max 14
_diffrn_reflns_limit_h_min -14
_diffrn_reflns_limit_k_max 20
_diffrn_reflns_limit_k_min -20
_diffrn_reflns_limit_l_max 20
_diffrn_reflns_limit_l_min -20
_diffrn_reflns_number 73642
_diffrn_reflns_point_group_measured_fraction_full 0.997
_diffrn_reflns_point_group_measured_fraction_max 0.997
_diffrn_reflns_theta_full 25.000
_diffrn_reflns_theta_max 25.000
_diffrn_reflns_theta_min 2.396
_exptl_absorpt_coefficient_mu 0.084
_exptl_crystal_colour colourless
_exptl_crystal_density_diffrn 1.256
_exptl_crystal_description rod-shape
_exptl_crystal_F_000 1344
_refine_diff_density_max 0.280
_refine_diff_density_min -0.225
_refine_diff_density_rms 0.034
_refine_ls_extinction_method none
_refine_ls_goodness_of_fit_ref 1.064
_refine_ls_hydrogen_treatment constr
_refine_ls_matrix_type full
_refine_ls_number_parameters 439
_refine_ls_number_reflns 5920
_refine_ls_number_restraints 0
_refine_ls_restrained_S_all 1.064
_refine_ls_R_factor_all 0.0678
_refine_ls_R_factor_gt 0.0463
_refine_ls_shift/su_max 0.001
_refine_ls_shift/su_mean 0.000
_refine_ls_structure_factor_coef Fsqd
_refine_ls_weighting_details 'w=1/[\s^2^(Fo^2^)+(0.0647P)^2^+0.5261P] where P=(Fo^2^+2Fc^2^)/3'
_refine_ls_weighting_scheme calc
_refine_ls_wR_factor_gt 0.1218
_refine_ls_wR_factor_ref 0.1349
_reflns_Friedel_coverage 0.000
_reflns_number_gt 4235
_reflns_number_total 5920
_reflns_threshold_expression 'I > 2\s(I)'
_cod_data_source_file d3dt02681g2.cif
_cod_data_source_block cn3_auto
_cod_depositor_comments
;

2024-12-16
Z value and formula fixed to values more according to usual
chemical conventions.                 miguel
;
_cod_original_formula_sum 'C38 H34 N6 O4'
_cod_original_formula_weight 638.71
_cod_original_formula_units_Z 4
_cod_original_sg_symbol_H-M 'P 21/n'
_cod_database_code 7714346
_shelx_shelxl_version_number 2019/2
_shelx_space_group_comment
;
The symmetry employed for this shelxl refinement is uniquely defined
by the following loop, which should always be used as a source of
symmetry information in preference to the above space-group names.
They are only intended as comments.
;

loop_
_space_group_symop_operation_xyz
'x, y, z'
'-x+1/2, y+1/2, -z+1/2'
'-x, -y, -z'
'x-1/2, -y-1/2, z-1/2'

loop_
_atom_site_label
_atom_site_type_symbol
_atom_site_fract_x
_atom_site_fract_y
_atom_site_fract_z
_atom_site_U_iso_or_equiv
_atom_site_adp_type
_atom_site_occupancy
_atom_site_site_symmetry_order
_atom_site_calc_flag
_atom_site_refinement_flags_posn
_atom_site_refinement_flags_adp
_atom_site_refinement_flags_occupancy
_atom_site_disorder_assembly
_atom_site_disorder_group
O001 O 1.03570(10) 0.69576(8) 0.81388(8) 0.0570(3) Uani 1 1 d . . . . .
O002 O -0.06395(11) 0.42630(8) 0.68203(9) 0.0665(4) Uani 1 1 d . . . . .
O003 O 0.67713(12) 0.66567(9) 0.63469(9) 0.0752(4) Uani 1 1 d . . . . .
O004 O 0.29956(13) 0.49552(10) 0.83797(10) 0.0862(5) Uani 1 1 d . . . . .
N005 N 1.10709(13) 0.62594(10) 0.92193(10) 0.0661(5) Uani 1 1 d . . . . .
H00A H 1.108189 0.578242 0.938726 0.079 Uiso 1 1 d R U . . .
H00B H 1.169475 0.635357 0.905381 0.079 Uiso 1 1 d R U . . .
C006 C 0.70768(14) 0.64141(9) 0.81429(10) 0.0414(4) Uani 1 1 d . . . . .
N007 N 0.88227(15) 0.48380(10) 0.93958(11) 0.0683(5) Uani 1 1 d . . . . .
N008 N 0.32410(15) 0.72209(11) 0.91196(11) 0.0681(5) Uani 1 1 d . . . . .
C009 C 0.84863(14) 0.67978(10) 0.73035(10) 0.0436(4) Uani 1 1 d . . . . .
C00A C 0.81225(13) 0.61672(10) 0.78133(10) 0.0429(4) Uani 1 1 d . . . . .
H00C H 0.791244 0.569725 0.748417 0.051 Uiso 1 1 calc R U . . .
C00B C 0.51544(14) 0.68438(11) 0.87278(10) 0.0482(4) Uani 1 1 d . . . . .
C00C C 0.91415(14) 0.59634(10) 0.84798(10) 0.0441(4) Uani 1 1 d . . . . .
C00D C 0.95105(14) 0.71506(10) 0.74819(10) 0.0462(4) Uani 1 1 d . . . . .
C00E C 0.89865(15) 0.53466(11) 0.89957(11) 0.0497(4) Uani 1 1 d . . . . .
C00F C 1.01530(14) 0.63583(10) 0.86192(11) 0.0476(4) Uani 1 1 d . . . . .
C00G C 0.70770(15) 0.70973(11) 0.85780(11) 0.0501(4) Uani 1 1 d . . . . .
H00G H 0.773236 0.741501 0.867481 0.060 Uiso 1 1 calc R U . . .
C00H C 0.61286(16) 0.73176(11) 0.88712(11) 0.0528(5) Uani 1 1 d . . . . .
H00H H 0.614197 0.777978 0.916243 0.063 Uiso 1 1 calc R U . . .
C00I C 0.41049(17) 0.70657(11) 0.89702(12) 0.0557(5) Uani 1 1 d . . . . .
C00J C 0.76756(16) 0.70189(12) 0.65629(11) 0.0533(5) Uani 1 1 d . . . . .
C00K C 0.02785(16) 0.41965(11) 0.74633(11) 0.0536(5) Uani 1 1 d . . . . .
C00L C 0.24171(16) 0.49281(11) 0.65440(11) 0.0534(5) Uani 1 1 d . . . . .
C00M C 0.12259(16) 0.46366(10) 0.75483(11) 0.0531(5) Uani 1 1 d . . . . .
C00N C 0.98965(16) 0.77931(11) 0.70171(12) 0.0566(5) Uani 1 1 d . . . . .
H00D H 1.033143 0.757068 0.665117 0.068 Uiso 1 1 calc R U . . .
H00E H 1.040763 0.814243 0.737662 0.068 Uiso 1 1 calc R U . . .
C00O C 0.61102(16) 0.59447(11) 0.80211(13) 0.0610(5) Uani 1 1 d . . . . .
H00O H 0.610216 0.547906 0.773603 0.073 Uiso 1 1 calc R U . . .
C00P C 0.88757(17) 0.82662(12) 0.65466(11) 0.0583(5) Uani 1 1 d . . . . .
C00Q C 0.42798(17) 0.43848(13) 0.59453(12) 0.0607(5) Uani 1 1 d . . . . .
N00R N -0.16541(16) 0.49155(13) 0.57842(13) 0.0882(6) Uani 1 1 d . . . . .
H00F H -0.153671 0.507531 0.533069 0.106 Uiso 1 1 d R U . . .
H00I H -0.199474 0.446270 0.571148 0.106 Uiso 1 1 d R U . . .
C00S C 0.11618(17) 0.32976(12) 0.85933(12) 0.0607(5) Uani 1 1 d . . . . .
C00T C 0.21159(18) 0.45631(12) 0.82863(12) 0.0613(5) Uani 1 1 d . . . . .
C00U C 0.14343(16) 0.52055(11) 0.69210(12) 0.0575(5) Uani 1 1 d . . . . .
H00U H 0.165635 0.571315 0.717862 0.069 Uiso 1 1 calc R U . . .
C00V C 0.33448(18) 0.38953(12) 0.59500(12) 0.0624(5) Uani 1 1 d . . . . .
H00V H 0.333982 0.338411 0.575662 0.075 Uiso 1 1 calc R U . . .
C00W C 0.51535(16) 0.61493(12) 0.83122(14) 0.0650(6) Uani 1 1 d . . . . .
H00W H 0.450946 0.582132 0.822933 0.078 Uiso 1 1 calc R U . . .
C00X C 0.00568(17) 0.35871(12) 0.80329(12) 0.0611(5) Uani 1 1 d . . . . .
H00J H -0.033011 0.314292 0.773574 0.073 Uiso 1 1 calc R U . . .
H00K H -0.046004 0.380238 0.834765 0.073 Uiso 1 1 calc R U . . .
C00Y C 0.24237(18) 0.41709(11) 0.62428(12) 0.0611(5) Uani 1 1 d . . . . .
H00Y H 0.179259 0.384325 0.623883 0.073 Uiso 1 1 calc R U . . .
C00Z C 0.03111(18) 0.53184(11) 0.63154(13) 0.0624(5) Uani 1 1 d . . . . .
C010 C 0.80111(18) 0.76773(12) 0.60793(11) 0.0638(5) Uani 1 1 d . . . . .
H01A H 0.731615 0.795983 0.582857 0.077 Uiso 1 1 calc R U . . .
H01B H 0.834209 0.745356 0.565879 0.077 Uiso 1 1 calc R U . . .
C011 C 0.18837(19) 0.40153(13) 0.89154(12) 0.0679(6) Uani 1 1 d . . . . .
H01I H 0.148548 0.430328 0.926413 0.081 Uiso 1 1 calc R U . . .
H01J H 0.261787 0.383798 0.923317 0.081 Uiso 1 1 calc R U . . .
N012 N 0.61425(19) 0.38584(14) 0.55732(13) 0.0942(7) Uani 1 1 d . . . . .
C013 C -0.06208(18) 0.48580(12) 0.62872(13) 0.0633(5) Uani 1 1 d . . . . .
C014 C 0.33374(19) 0.54138(12) 0.64983(13) 0.0686(6) Uani 1 1 d . . . . .
H014 H 0.333049 0.593241 0.666938 0.082 Uiso 1 1 calc R U . . .
C015 C 0.42641(19) 0.51479(13) 0.62053(13) 0.0706(6) Uani 1 1 d . . . . .
H015 H 0.487761 0.548369 0.618347 0.085 Uiso 1 1 calc R U . . .
C016 C 0.5293(2) 0.40898(14) 0.57106(13) 0.0707(6) Uani 1 1 d . . . . .
C017 C 0.83111(19) 0.87403(12) 0.71182(14) 0.0730(6) Uani 1 1 d . . . . .
H01C H 0.802468 0.838759 0.746763 0.109 Uiso 1 1 calc R U . . .
H01D H 0.768090 0.904310 0.681900 0.109 Uiso 1 1 calc R U . . .
H01E H 0.887322 0.908759 0.742668 0.109 Uiso 1 1 calc R U . . .
C018 C 0.1839(2) 0.27645(13) 0.81496(15) 0.0774(6) Uani 1 1 d . . . . .
H01K H 0.136486 0.232582 0.793136 0.116 Uiso 1 1 calc R U . . .
H01L H 0.251959 0.257646 0.851023 0.116 Uiso 1 1 calc R U . . .
H01M H 0.206116 0.305399 0.772648 0.116 Uiso 1 1 calc R U . . .
C019 C 0.0252(2) 0.59258(14) 0.57453(16) 0.0768(6) Uani 1 1 d . . . . .
N01A N 0.0225(2) 0.64226(14) 0.52922(15) 0.1094(8) Uani 1 1 d . . . . .
C01B C 0.9312(2) 0.88229(15) 0.59793(14) 0.0853(7) Uani 1 1 d . . . . .
H01F H 0.986335 0.918215 0.628019 0.128 Uiso 1 1 calc R U . . .
H01G H 0.867239 0.911285 0.567421 0.128 Uiso 1 1 calc R U . . .
H01H H 0.967576 0.852395 0.562665 0.128 Uiso 1 1 calc R U . . .
C01C C 0.0833(2) 0.28405(16) 0.92805(15) 0.0925(8) Uani 1 1 d . . . . .
H01N H 0.043973 0.318459 0.957815 0.139 Uiso 1 1 calc R U . . .
H01O H 0.152062 0.263894 0.962309 0.139 Uiso 1 1 calc R U . . .
H01P H 0.033222 0.241136 0.907080 0.139 Uiso 1 1 calc R U . . .

loop_
_atom_site_aniso_label
_atom_site_aniso_U_11
_atom_site_aniso_U_22
_atom_site_aniso_U_33
_atom_site_aniso_U_23
_atom_site_aniso_U_13
_atom_site_aniso_U_12
O001 0.0364(7) 0.0633(8) 0.0670(8) 0.0200(7) 0.0012(6) -0.0054(6)
O002 0.0475(8) 0.0678(9) 0.0786(9) 0.0072(8) 0.0008(7) -0.0043(6)
O003 0.0586(9) 0.0869(11) 0.0701(9) 0.0136(8) -0.0089(7) -0.0198(8)
O004 0.0665(10) 0.0943(11) 0.0917(11) 0.0032(9) 0.0032(8) -0.0348(9)
N005 0.0383(9) 0.0745(11) 0.0794(12) 0.0267(9) -0.0012(8) -0.0041(8)
C006 0.0358(9) 0.0368(9) 0.0498(10) 0.0042(7) 0.0055(7) -0.0005(7)
N007 0.0636(11) 0.0638(11) 0.0694(11) 0.0178(9) -0.0039(9) -0.0130(9)
N008 0.0507(10) 0.0791(12) 0.0791(12) 0.0035(9) 0.0243(9) 0.0035(9)
C009 0.0379(9) 0.0460(10) 0.0464(10) 0.0001(8) 0.0079(8) 0.0021(8)
C00A 0.0354(9) 0.0402(9) 0.0514(10) -0.0013(8) 0.0057(8) 0.0001(7)
C00B 0.0373(10) 0.0528(11) 0.0557(11) 0.0098(9) 0.0129(8) 0.0018(8)
C00C 0.0378(9) 0.0420(9) 0.0520(10) 0.0029(8) 0.0082(8) 0.0021(7)
C00D 0.0383(10) 0.0502(10) 0.0499(10) 0.0066(8) 0.0088(8) 0.0045(8)
C00E 0.0403(10) 0.0481(11) 0.0563(11) 0.0016(9) 0.0008(8) -0.0014(8)
C00F 0.0386(10) 0.0471(10) 0.0565(11) 0.0083(8) 0.0084(8) 0.0033(8)
C00G 0.0396(10) 0.0511(11) 0.0601(11) -0.0077(9) 0.0117(9) -0.0111(8)
C00H 0.0505(11) 0.0520(11) 0.0578(11) -0.0081(9) 0.0156(9) -0.0030(9)
C00I 0.0463(11) 0.0607(12) 0.0617(12) 0.0083(9) 0.0152(9) 0.0015(9)
C00J 0.0454(11) 0.0618(12) 0.0510(11) -0.0010(9) 0.0066(9) -0.0016(9)
C00K 0.0454(11) 0.0515(11) 0.0635(12) -0.0044(9) 0.0110(9) 0.0012(9)
C00L 0.0521(11) 0.0433(10) 0.0633(11) 0.0052(9) 0.0092(9) -0.0027(9)
C00M 0.0486(11) 0.0468(10) 0.0648(12) -0.0052(9) 0.0142(9) -0.0007(9)
C00N 0.0470(11) 0.0629(12) 0.0604(12) 0.0099(9) 0.0124(9) -0.0079(9)
C00O 0.0475(11) 0.0431(10) 0.0951(15) -0.0125(10) 0.0214(11) -0.0095(9)
C00P 0.0564(12) 0.0607(12) 0.0549(11) 0.0164(10) 0.0053(9) -0.0050(9)
C00Q 0.0536(12) 0.0692(14) 0.0594(12) 0.0087(10) 0.0119(10) -0.0011(10)
N00R 0.0623(12) 0.0958(15) 0.0988(14) 0.0184(12) 0.0002(11) 0.0084(10)
C00S 0.0574(12) 0.0652(13) 0.0588(12) 0.0021(10) 0.0107(10) -0.0115(10)
C00T 0.0538(12) 0.0603(12) 0.0700(13) -0.0095(10) 0.0136(10) -0.0119(10)
C00U 0.0575(12) 0.0416(10) 0.0736(13) -0.0022(9) 0.0144(10) -0.0024(9)
C00V 0.0622(13) 0.0540(12) 0.0726(13) 0.0001(10) 0.0183(11) 0.0010(10)
C00W 0.0408(11) 0.0536(12) 0.1042(17) -0.0048(11) 0.0233(11) -0.0122(9)
C00X 0.0497(11) 0.0655(13) 0.0688(13) -0.0026(10) 0.0142(10) -0.0116(9)
C00Y 0.0562(12) 0.0495(11) 0.0794(14) -0.0013(10) 0.0184(11) -0.0082(9)
C00Z 0.0602(13) 0.0508(11) 0.0766(14) 0.0072(10) 0.0157(11) 0.0129(10)
C010 0.0629(13) 0.0743(14) 0.0496(11) 0.0123(10) 0.0017(9) -0.0086(10)
C011 0.0644(13) 0.0758(14) 0.0617(12) -0.0030(11) 0.0096(11) -0.0138(11)
N012 0.0701(14) 0.1189(18) 0.0992(15) 0.0004(13) 0.0307(12) 0.0032(13)
C013 0.0538(12) 0.0576(12) 0.0765(14) 0.0066(11) 0.0097(11) 0.0112(10)
C014 0.0707(14) 0.0478(11) 0.0897(15) -0.0010(11) 0.0222(12) -0.0113(10)
C015 0.0583(13) 0.0716(15) 0.0845(15) 0.0035(12) 0.0214(12) -0.0185(11)
C016 0.0581(14) 0.0862(16) 0.0700(14) 0.0060(12) 0.0188(11) 0.0000(12)
C017 0.0762(15) 0.0572(12) 0.0816(15) 0.0109(11) 0.0079(12) 0.0100(11)
C018 0.0747(15) 0.0634(14) 0.0911(16) 0.0055(12) 0.0112(13) 0.0058(11)
C019 0.0686(15) 0.0662(15) 0.0959(17) 0.0125(14) 0.0181(13) 0.0173(12)
N01A 0.1092(18) 0.0901(16) 0.130(2) 0.0469(16) 0.0289(15) 0.0202(13)
C01B 0.0880(17) 0.0878(17) 0.0746(15) 0.0288(13) 0.0048(13) -0.0241(13)
C01C 0.0875(18) 0.109(2) 0.0771(16) 0.0219(14) 0.0091(13) -0.0313(15)

loop_
_atom_type_symbol
_atom_type_description
_atom_type_scat_dispersion_real
_atom_type_scat_dispersion_imag
_atom_type_scat_source
C C 0.0033 0.0016 'International Tables Vol C Tables 4.2.6.8 and 6.1.1.4'
H H 0.0000 0.0000 'International Tables Vol C Tables 4.2.6.8 and 6.1.1.4'
N N 0.0061 0.0033 'International Tables Vol C Tables 4.2.6.8 and 6.1.1.4'
O O 0.0106 0.0060 'International Tables Vol C Tables 4.2.6.8 and 6.1.1.4'

loop_
_geom_angle_atom_site_label_1
_geom_angle_atom_site_label_2
_geom_angle_atom_site_label_3
_geom_angle
_geom_angle_site_symmetry_1
_geom_angle_site_symmetry_3
_geom_angle_publ_flag
C00F O001 C00D 118.81(13) . . ?
C013 O002 C00K 118.38(15) . . ?
C00F N005 H00A 109.2 . . ?
C00F N005 H00B 109.5 . . ?
H00A N005 H00B 109.5 . . ?
C00O C006 C00G 118.39(16) . . ?
C00O C006 C00A 119.86(15) . . ?
C00G C006 C00A 121.74(15) . . ?
C00D C009 C00J 118.63(16) . . ?
C00D C009 C00A 123.17(15) . . ?
C00J C009 C00A 118.18(15) . . ?
C009 C00A C00C 108.88(13) . . ?
C009 C00A C006 112.06(13) . . ?
C00C C00A C006 111.04(13) . . ?
C009 C00A H00C 108.2 . . ?
C00C C00A H00C 108.3 . . ?
C006 C00A H00C 108.2 . . ?
C00W C00B C00H 119.93(16) . . ?
C00W C00B C00I 117.90(17) . . ?
C00H C00B C00I 122.11(17) . . ?
C00F C00C C00E 119.19(16) . . ?
C00F C00C C00A 123.58(15) . . ?
C00E C00C C00A 117.17(14) . . ?
C009 C00D O001 123.29(15) . . ?
C009 C00D C00N 125.38(16) . . ?
O001 C00D C00N 111.33(14) . . ?
N007 C00E C00C 177.45(19) . . ?
N005 C00F C00C 128.13(17) . . ?
N005 C00F O001 109.95(15) . . ?
C00C C00F O001 121.91(15) . . ?
C00H C00G C006 121.41(16) . . ?
C00H C00G H00G 119.3 . . ?
C006 C00G H00G 119.3 . . ?
C00G C00H C00B 119.26(17) . . ?
C00G C00H H00H 120.4 . . ?
C00B C00H H00H 120.4 . . ?
N008 C00I C00B 175.8(2) . . ?
O003 C00J C009 120.11(17) . . ?
O003 C00J C010 121.76(17) . . ?
C009 C00J C010 118.10(16) . . ?
C00M C00K O002 122.90(18) . . ?
C00M C00K C00X 125.63(18) . . ?
O002 C00K C00X 111.47(16) . . ?
C014 C00L C00Y 117.77(18) . . ?
C014 C00L C00U 121.43(17) . . ?
C00Y C00L C00U 120.80(17) . . ?
C00K C00M C00T 118.58(18) . . ?
C00K C00M C00U 123.01(18) . . ?
C00T C00M C00U 118.41(17) . . ?
C00D C00N C00P 111.94(15) . . ?
C00D C00N H00D 109.2 . . ?
C00P C00N H00D 109.2 . . ?
C00D C00N H00E 109.2 . . ?
C00P C00N H00E 109.2 . . ?
H00D C00N H00E 107.9 . . ?
C006 C00O C00W 121.33(18) . . ?
C006 C00O H00O 119.3 . . ?
C00W C00O H00O 119.3 . . ?
C01B C00P C017 109.71(18) . . ?
C01B C00P C00N 109.14(17) . . ?
C017 C00P C00N 109.89(16) . . ?
C01B C00P C010 110.43(16) . . ?
C017 C00P C010 110.35(17) . . ?
C00N C00P C010 107.29(16) . . ?
C015 C00Q C00V 119.97(19) . . ?
C015 C00Q C016 119.5(2) . . ?
C00V C00Q C016 120.5(2) . . ?
C013 N00R H00F 107.8 . . ?
C013 N00R H00I 111.1 . . ?
H00F N00R H00I 108.0 . . ?
C018 C00S C011 110.24(17) . . ?
C018 C00S C00X 110.28(17) . . ?
C011 C00S C00X 107.96(17) . . ?
C018 C00S C01C 109.42(19) . . ?
C011 C00S C01C 109.90(18) . . ?
C00X C00S C01C 109.01(17) . . ?
O004 C00T C00M 120.10(19) . . ?
O004 C00T C011 121.92(19) . . ?
C00M C00T C011 117.95(17) . . ?
C00M C00U C00Z 108.67(16) . . ?
C00M C00U C00L 111.23(15) . . ?
C00Z C00U C00L 112.57(16) . . ?
C00M C00U H00U 108.1 . . ?
C00Z C00U H00U 108.1 . . ?
C00L C00U H00U 108.1 . . ?
C00Y C00V C00Q 119.51(19) . . ?
C00Y C00V H00V 120.2 . . ?
C00Q C00V H00V 120.2 . . ?
C00O C00W C00B 119.65(17) . . ?
C00O C00W H00W 120.2 . . ?
C00B C00W H00W 120.2 . . ?
C00K C00X C00S 113.09(16) . . ?
C00K C00X H00J 109.0 . . ?
C00S C00X H00J 109.0 . . ?
C00K C00X H00K 109.0 . . ?
C00S C00X H00K 109.0 . . ?
H00J C00X H00K 107.8 . . ?
C00V C00Y C00L 121.34(19) . . ?
C00V C00Y H00Y 119.3 . . ?
C00L C00Y H00Y 119.3 . . ?
C013 C00Z C019 118.7(2) . . ?
C013 C00Z C00U 122.88(18) . . ?
C019 C00Z C00U 118.36(19) . . ?
C00J C010 C00P 115.07(16) . . ?
C00J C010 H01A 108.5 . . ?
C00P C010 H01A 108.5 . . ?
C00J C010 H01B 108.5 . . ?
C00P C010 H01B 108.5 . . ?
H01A C010 H01B 107.5 . . ?
C00T C011 C00S 114.22(17) . . ?
C00T C011 H01I 108.7 . . ?
C00S C011 H01I 108.7 . . ?
C00T C011 H01J 108.7 . . ?
C00S C011 H01J 108.7 . . ?
H01I C011 H01J 107.6 . . ?
N00R C013 C00Z 127.4(2) . . ?
N00R C013 O002 110.08(19) . . ?
C00Z C013 O002 122.44(18) . . ?
C015 C014 C00L 121.5(2) . . ?
C015 C014 H014 119.2 . . ?
C00L C014 H014 119.2 . . ?
C00Q C015 C014 119.75(19) . . ?
C00Q C015 H015 120.1 . . ?
C014 C015 H015 120.1 . . ?
N012 C016 C00Q 175.5(2) . . ?
C00P C017 H01C 109.5 . . ?
C00P C017 H01D 109.5 . . ?
H01C C017 H01D 109.5 . . ?
C00P C017 H01E 109.5 . . ?
H01C C017 H01E 109.5 . . ?
H01D C017 H01E 109.5 . . ?
C00S C018 H01K 109.5 . . ?
C00S C018 H01L 109.5 . . ?
H01K C018 H01L 109.5 . . ?
C00S C018 H01M 109.5 . . ?
H01K C018 H01M 109.5 . . ?
H01L C018 H01M 109.5 . . ?
N01A C019 C00Z 178.7(3) . . ?
C00P C01B H01F 109.5 . . ?
C00P C01B H01G 109.5 . . ?
H01F C01B H01G 109.5 . . ?
C00P C01B H01H 109.5 . . ?
H01F C01B H01H 109.5 . . ?
H01G C01B H01H 109.5 . . ?
C00S C01C H01N 109.5 . . ?
C00S C01C H01O 109.5 . . ?
H01N C01C H01O 109.5 . . ?
C00S C01C H01P 109.5 . . ?
H01N C01C H01P 109.5 . . ?
H01O C01C H01P 109.5 . . ?

loop_
_geom_bond_atom_site_label_1
_geom_bond_atom_site_label_2
_geom_bond_distance
_geom_bond_site_symmetry_2
_geom_bond_publ_flag
O001 C00F 1.365(2) . ?
O001 C00D 1.380(2) . ?
O002 C013 1.368(2) . ?
O002 C00K 1.379(2) . ?
O003 C00J 1.221(2) . ?
O004 C00T 1.217(2) . ?
N005 C00F 1.339(2) . ?
N005 H00A 0.8599 . ?
N005 H00B 0.8602 . ?
C006 C00O 1.373(2) . ?
C006 C00G 1.381(2) . ?
C006 C00A 1.524(2) . ?
N007 C00E 1.147(2) . ?
N008 C00I 1.136(2) . ?
C009 C00D 1.327(2) . ?
C009 C00J 1.470(2) . ?
C009 C00A 1.504(2) . ?
C00A C00C 1.516(2) . ?
C00A H00C 0.9800 . ?
C00B C00W 1.380(3) . ?
C00B C00H 1.384(2) . ?
C00B C00I 1.441(3) . ?
C00C C00F 1.348(2) . ?
C00C C00E 1.410(3) . ?
C00D C00N 1.482(2) . ?
C00G C00H 1.376(2) . ?
C00G H00G 0.9300 . ?
C00H H00H 0.9300 . ?
C00J C010 1.497(3) . ?
C00K C00M 1.329(3) . ?
C00K C00X 1.487(3) . ?
C00L C014 1.382(3) . ?
C00L C00Y 1.388(3) . ?
C00L C00U 1.521(3) . ?
C00M C00T 1.471(3) . ?
C00M C00U 1.507(3) . ?
C00N C00P 1.530(3) . ?
C00N H00D 0.9700 . ?
C00N H00E 0.9700 . ?
C00O C00W 1.376(3) . ?
C00O H00O 0.9300 . ?
C00P C01B 1.526(3) . ?
C00P C017 1.530(3) . ?
C00P C010 1.531(3) . ?
C00Q C015 1.373(3) . ?
C00Q C00V 1.385(3) . ?
C00Q C016 1.434(3) . ?
N00R C013 1.342(3) . ?
N00R H00F 0.8644 . ?
N00R H00I 0.8653 . ?
C00S C018 1.518(3) . ?
C00S C011 1.524(3) . ?
C00S C00X 1.530(3) . ?
C00S C01C 1.532(3) . ?
C00T C011 1.496(3) . ?
C00U C00Z 1.515(3) . ?
C00U H00U 0.9800 . ?
C00V C00Y 1.376(3) . ?
C00V H00V 0.9300 . ?
C00W H00W 0.9300 . ?
C00X H00J 0.9700 . ?
C00X H00K 0.9700 . ?
C00Y H00Y 0.9300 . ?
C00Z C013 1.344(3) . ?
C00Z C019 1.415(3) . ?
C010 H01A 0.9700 . ?
C010 H01B 0.9700 . ?
C011 H01I 0.9700 . ?
C011 H01J 0.9700 . ?
N012 C016 1.149(3) . ?
C014 C015 1.376(3) . ?
C014 H014 0.9300 . ?
C015 H015 0.9300 . ?
C017 H01C 0.9600 . ?
C017 H01D 0.9600 . ?
C017 H01E 0.9600 . ?
C018 H01K 0.9600 . ?
C018 H01L 0.9600 . ?
C018 H01M 0.9600 . ?
C019 N01A 1.145(3) . ?
C01B H01F 0.9600 . ?
C01B H01G 0.9600 . ?
C01B H01H 0.9600 . ?
C01C H01N 0.9600 . ?
C01C H01O 0.9600 . ?
C01C H01P 0.9600 . ?

loop_
_geom_torsion_atom_site_label_1
_geom_torsion_atom_site_label_2
_geom_torsion_atom_site_label_3
_geom_torsion_atom_site_label_4
_geom_torsion
_geom_torsion_site_symmetry_1
_geom_torsion_site_symmetry_2
_geom_torsion_site_symmetry_3
_geom_torsion_site_symmetry_4
_geom_torsion_publ_flag
C00D C009 C00A C00C -5.9(2) . . . . ?
C00J C009 C00A C00C 172.66(14) . . . . ?
C00D C009 C00A C006 117.34(18) . . . . ?
C00J C009 C00A C006 -64.11(19) . . . . ?
C00O C006 C00A C009 125.81(18) . . . . ?
C00G C006 C00A C009 -55.4(2) . . . . ?
C00O C006 C00A C00C -112.19(19) . . . . ?
C00G C006 C00A C00C 66.6(2) . . . . ?
C009 C00A C00C C00F 6.5(2) . . . . ?
C006 C00A C00C C00F -117.36(18) . . . . ?
C009 C00A C00C C00E -176.34(15) . . . . ?
C006 C00A C00C C00E 59.8(2) . . . . ?
C00J C009 C00D O001 -176.43(15) . . . . ?
C00A C009 C00D O001 2.1(3) . . . . ?
C00J C009 C00D C00N 3.7(3) . . . . ?
C00A C009 C00D C00N -177.72(16) . . . . ?
C00F O001 C00D C009 2.1(3) . . . . ?
C00F O001 C00D C00N -178.05(15) . . . . ?
C00E C00C C00F N005 -2.0(3) . . . . ?
C00A C00C C00F N005 175.15(17) . . . . ?
C00E C00C C00F O001 179.62(15) . . . . ?
C00A C00C C00F O001 -3.2(3) . . . . ?
C00D O001 C00F N005 179.84(15) . . . . ?
C00D O001 C00F C00C -1.5(2) . . . . ?
C00O C006 C00G C00H -1.4(3) . . . . ?
C00A C006 C00G C00H 179.77(16) . . . . ?
C006 C00G C00H C00B 0.1(3) . . . . ?
C00W C00B C00H C00G 1.6(3) . . . . ?
C00I C00B C00H C00G -175.69(17) . . . . ?
C00D C009 C00J O003 173.46(18) . . . . ?
C00A C009 C00J O003 -5.2(3) . . . . ?
C00D C009 C00J C010 -4.7(3) . . . . ?
C00A C009 C00J C010 176.65(16) . . . . ?
C013 O002 C00K C00M -6.5(3) . . . . ?
C013 O002 C00K C00X 172.97(16) . . . . ?
O002 C00K C00M C00T 175.26(17) . . . . ?
C00X C00K C00M C00T -4.1(3) . . . . ?
O002 C00K C00M C00U -5.1(3) . . . . ?
C00X C00K C00M C00U 175.58(17) . . . . ?
C009 C00D C00N C00P 26.1(3) . . . . ?
O001 C00D C00N C00P -153.72(16) . . . . ?
C00G C006 C00O C00W 1.0(3) . . . . ?
C00A C006 C00O C00W 179.83(18) . . . . ?
C00D C00N C00P C01B -170.62(17) . . . . ?
C00D C00N C00P C017 69.0(2) . . . . ?
C00D C00N C00P C010 -50.9(2) . . . . ?
C00K C00M C00T O004 179.61(19) . . . . ?
C00U C00M C00T O004 -0.1(3) . . . . ?
C00K C00M C00T C011 -2.2(3) . . . . ?
C00U C00M C00T C011 178.14(17) . . . . ?
C00K C00M C00U C00Z 13.2(2) . . . . ?
C00T C00M C00U C00Z -167.16(16) . . . . ?
C00K C00M C00U C00L -111.3(2) . . . . ?
C00T C00M C00U C00L 68.4(2) . . . . ?
C014 C00L C00U C00M -127.7(2) . . . . ?
C00Y C00L C00U C00M 51.5(2) . . . . ?
C014 C00L C00U C00Z 110.1(2) . . . . ?
C00Y C00L C00U C00Z -70.7(2) . . . . ?
C015 C00Q C00V C00Y -2.3(3) . . . . ?
C016 C00Q C00V C00Y 174.35(19) . . . . ?
C006 C00O C00W C00B 0.7(3) . . . . ?
C00H C00B C00W C00O -2.0(3) . . . . ?
C00I C00B C00W C00O 175.38(19) . . . . ?
C00M C00K C00X C00S -19.8(3) . . . . ?
O002 C00K C00X C00S 160.76(16) . . . . ?
C018 C00S C00X C00K -74.1(2) . . . . ?
C011 C00S C00X C00K 46.4(2) . . . . ?
C01C C00S C00X C00K 165.78(18) . . . . ?
C00Q C00V C00Y C00L -0.8(3) . . . . ?
C014 C00L C00Y C00V 3.7(3) . . . . ?
C00U C00L C00Y C00V -175.50(18) . . . . ?
C00M C00U C00Z C013 -11.7(3) . . . . ?
C00L C00U C00Z C013 112.0(2) . . . . ?
C00M C00U C00Z C019 169.67(18) . . . . ?
C00L C00U C00Z C019 -66.7(2) . . . . ?
O003 C00J C010 C00P 157.2(2) . . . . ?
C009 C00J C010 C00P -24.6(3) . . . . ?
C01B C00P C010 C00J 170.21(18) . . . . ?
C017 C00P C010 C00J -68.3(2) . . . . ?
C00N C00P C010 C00J 51.4(2) . . . . ?
O004 C00T C011 C00S -149.4(2) . . . . ?
C00M C00T C011 C00S 32.4(3) . . . . ?
C018 C00S C011 C00T 67.2(2) . . . . ?
C00X C00S C011 C00T -53.3(2) . . . . ?
C01C C00S C011 C00T -172.10(19) . . . . ?
C019 C00Z C013 N00R -2.3(3) . . . . ?
C00U C00Z C013 N00R 179.0(2) . . . . ?
C019 C00Z C013 O002 -179.37(18) . . . . ?
C00U C00Z C013 O002 2.0(3) . . . . ?
C00K O002 C013 N00R -169.57(17) . . . . ?
C00K O002 C013 C00Z 8.0(3) . . . . ?
C00Y C00L C014 C015 -3.5(3) . . . . ?
C00U C00L C014 C015 175.66(19) . . . . ?
C00V C00Q C015 C014 2.5(3) . . . . ?
C016 C00Q C015 C014 -174.2(2) . . . . ?
C00L C014 C015 C00Q 0.5(3) . . . . ?
